data_4332076
loop_
_publ_author_name
'Yang, Zhi'
'Ma, Xiaoli'
'Jancik, Vojtech'
'Zhang, Zhensheng'
'Roesky, Herbert W.'
'Magull, J\"org'
'Noltemeyer, Mathias'
'Schmidt, Hans-Georg'
'Cea-Olivares, Raymundo'
'Toscano, Rub\'en A.'

_publ_section_title
;
 Synthesis and Characterization of Aluminum-Containing Tin(IV)
 Heterobimetallic Sulfides
;
_journal_issue 8
_journal_name_full 'Inorganic Chemistry'
_journal_page_first 3312
_journal_page_last 3315
_journal_paper_doi 10.1021/ic052139m
_journal_volume 45
_journal_year 2006
_chemical_formula_sum 'C72.5 H102 Al2 N4 O S4 Sn'
_chemical_formula_weight 1346.47
_chemical_name_systematic
; 
 ? 
;
_space_group_IT_number 14
_symmetry_cell_setting monoclinic
_symmetry_space_group_name_Hall '-P 2ybc'
_symmetry_space_group_name_H-M 'P 1 21/c 1'
_atom_sites_solution_hydrogens geom
_atom_sites_solution_primary direct
_atom_sites_solution_secondary difmap
_audit_creation_method SHELXL-97
_cell_angle_alpha 90.00
_cell_angle_beta 92.437(2)
_cell_angle_gamma 90.00
_cell_formula_units_Z 4
_cell_length_a 12.3419(3)
_cell_length_b 18.6037(7)
_cell_length_c 30.7624(9)
_cell_measurement_temperature 133(2)
_cell_volume 7056.8(4)
_computing_structure_refinement 'SHELXL-97 (Sheldrick, 1997)'
_computing_structure_solution 'SHELXS-97 (Sheldrick, 1990)'
_diffrn_ambient_temperature 133(2)
_diffrn_measured_fraction_theta_full 0.994
_diffrn_measured_fraction_theta_max 0.994
_diffrn_measurement_device_type IPDS2
_diffrn_radiation_monochromator graphite
_diffrn_radiation_source 'fine-focus sealed tube'
_diffrn_radiation_type MoK\a
_diffrn_radiation_wavelength 0.71073
_diffrn_reflns_av_R_equivalents 0.0838
_diffrn_reflns_av_sigmaI/netI 0.0626
_diffrn_reflns_limit_h_max 14
_diffrn_reflns_limit_h_min -14
_diffrn_reflns_limit_k_max 21
_diffrn_reflns_limit_k_min -21
_diffrn_reflns_limit_l_max 36
_diffrn_reflns_limit_l_min -36
_diffrn_reflns_number 103650
_diffrn_reflns_theta_full 24.83
_diffrn_reflns_theta_max 24.83
_diffrn_reflns_theta_min 1.65
_exptl_absorpt_coefficient_mu 0.550
_exptl_absorpt_correction_T_max 0.9470
_exptl_absorpt_correction_T_min 0.8979
_exptl_crystal_density_diffrn 1.267
_exptl_crystal_density_method 'not measured'
_exptl_crystal_F_000 2852
_exptl_crystal_size_max 0.20
_exptl_crystal_size_mid 0.20
_exptl_crystal_size_min 0.10
_refine_diff_density_max 3.670
_refine_diff_density_min -1.756
_refine_diff_density_rms 0.166
_refine_ls_extinction_method none
_refine_ls_goodness_of_fit_ref 1.014
_refine_ls_hydrogen_treatment mixed
_refine_ls_matrix_type full
_refine_ls_number_parameters 767
_refine_ls_number_reflns 12130
_refine_ls_number_restraints 1279
_refine_ls_restrained_S_all 1.001
_refine_ls_R_factor_all 0.1115
_refine_ls_R_factor_gt 0.0780
_refine_ls_shift/su_max 0.002
_refine_ls_shift/su_mean 0.000
_refine_ls_structure_factor_coef Fsqd
_refine_ls_weighting_details 'calc w=1/[\s^2^(Fo^2^)+(0.1785P)^2^+0.0000P] where P=(Fo^2^+2Fc^2^)/3'
_refine_ls_weighting_scheme calc
_refine_ls_wR_factor_gt 0.2297
_refine_ls_wR_factor_ref 0.2509
_reflns_number_gt 8138
_reflns_number_total 12130
_reflns_threshold_expression >2sigma(I)
_cod_data_source_file ic052139msup4.cif
_cod_data_source_block r1193
_cod_original_sg_symbol_H-M P2(1)/c
_cod_original_formula_sum 'C72.50 H102 Al2 N4 O S4 Sn'
_cod_database_code 4332076

loop_
_symmetry_equiv_pos_as_xyz
'x, y, z'
'-x, y+1/2, -z+1/2'
'-x, -y, -z'
'x, -y-1/2, z-1/2'

loop_
_atom_site_label
_atom_site_type_symbol
_atom_site_fract_x
_atom_site_fract_y
_atom_site_fract_z
_atom_site_U_iso_or_equiv
_atom_site_adp_type
_atom_site_occupancy
_atom_site_symmetry_multiplicity
_atom_site_calc_flag
_atom_site_refinement_flags
_atom_site_disorder_assembly
_atom_site_disorder_group
Sn1 Sn 0.48948(4) -0.15554(2) 0.839062(14) 0.01991(18) Uani 1 1 d U . .
S1 S 0.50716(14) -0.15199(10) 0.76179(5) 0.0235(4) Uani 1 1 d U . .
Al1 Al 0.32614(16) -0.15909(11) 0.76241(6) 0.0197(4) Uani 1 1 d U . .
N1 N 0.2554(5) -0.0860(3) 0.73024(18) 0.0220(11) Uani 1 1 d U . .
C1 C 0.1548(6) -0.0980(4) 0.7111(2) 0.0251(14) Uani 1 1 d U . .
S2 S 0.29675(14) -0.15895(9) 0.83372(5) 0.0233(4) Uani 1 1 d U . .
Al2 Al 0.63262(17) -0.16051(11) 0.92172(6) 0.0227(4) Uani 1 1 d U . .
N2 N 0.2588(5) -0.2385(3) 0.73454(18) 0.0218(11) Uani 1 1 d U . .
C2 C 0.1106(6) -0.1651(4) 0.7072(2) 0.0275(15) Uani 1 1 d U . .
H2AA H 0.0361 -0.1667 0.6981 0.033 Uiso 1 1 calc R . .
S3 S 0.58601(15) -0.24986(9) 0.87638(5) 0.0250(4) Uani 1 1 d U . .
N3 N 0.5820(5) -0.1742(3) 0.97797(19) 0.0280(13) Uani 1 1 d U . .
C3 C 0.1604(5) -0.2318(4) 0.7148(2) 0.0218(13) Uani 1 1 d U . .
S4 S 0.56404(15) -0.06392(9) 0.88597(5) 0.0250(4) Uani 1 1 d U . .
N4 N 0.7814(5) -0.1520(3) 0.93693(19) 0.0271(12) Uani 1 1 d U . .
C4 C 0.0907(7) -0.0353(4) 0.6929(3) 0.0382(19) Uani 1 1 d U . .
H4AA H 0.1371 -0.0058 0.6749 0.057 Uiso 1 1 calc R . .
H4BA H 0.0645 -0.0061 0.7168 0.057 Uiso 1 1 calc R . .
H4CA H 0.0287 -0.0530 0.6750 0.057 Uiso 1 1 calc R . .
C5 C 0.1007(7) -0.2978(4) 0.6979(3) 0.0361(18) Uani 1 1 d U . .
H5AA H 0.0893 -0.3308 0.7221 0.054 Uiso 1 1 calc R . .
H5BA H 0.1437 -0.3217 0.6761 0.054 Uiso 1 1 calc R . .
H5CA H 0.0304 -0.2835 0.6846 0.054 Uiso 1 1 calc R . .
C6 C 0.6413(8) -0.1551(4) 1.0139(2) 0.0380(18) Uani 1 1 d U . .
C7 C 0.7501(7) -0.1364(5) 1.0129(2) 0.0385(18) Uani 1 1 d U . .
H7AA H 0.7824 -0.1202 1.0397 0.046 Uiso 1 1 calc R . .
C8 C 0.8177(7) -0.1383(4) 0.9783(2) 0.0346(17) Uani 1 1 d U . .
C9 C 0.5903(10) -0.1551(6) 1.0578(3) 0.055(3) Uani 1 1 d U . .
H9AA H 0.5276 -0.1874 1.0569 0.083 Uiso 1 1 calc R . .
H9BA H 0.5666 -0.1063 1.0647 0.083 Uiso 1 1 calc R . .
H9CA H 0.6436 -0.1715 1.0801 0.083 Uiso 1 1 calc R . .
C10 C 0.9373(7) -0.1271(6) 0.9879(3) 0.049(2) Uani 1 1 d U . .
H10A H 0.9783 -0.1476 0.9643 0.073 Uiso 1 1 calc R . .
H10B H 0.9588 -0.1510 1.0153 0.073 Uiso 1 1 calc R . .
H10C H 0.9526 -0.0756 0.9904 0.073 Uiso 1 1 calc R . .
C11 C 0.3020(6) -0.0138(4) 0.7266(2) 0.0225(13) Uani 1 1 d U . .
C12 C 0.2796(5) 0.0390(4) 0.7575(2) 0.0237(14) Uani 1 1 d U . .
C13 C 0.3224(6) 0.1087(4) 0.7508(2) 0.0283(15) Uani 1 1 d U . .
H13A H 0.3110 0.1454 0.7716 0.034 Uiso 1 1 calc R . .
C14 C 0.3805(6) 0.1239(4) 0.7144(2) 0.0323(16) Uani 1 1 d U . .
H14A H 0.4039 0.1717 0.7092 0.039 Uiso 1 1 calc R . .
C15 C 0.4044(6) 0.0704(4) 0.6858(2) 0.0311(16) Uani 1 1 d U . .
H15A H 0.4483 0.0811 0.6620 0.037 Uiso 1 1 calc R . .
C16 C 0.3656(6) 0.0001(4) 0.6908(2) 0.0254(14) Uani 1 1 d U . .
C21 C 0.3117(6) -0.3093(4) 0.7335(2) 0.0235(13) Uani 1 1 d U . .
C22 C 0.3763(6) -0.3251(4) 0.6986(2) 0.0284(15) Uani 1 1 d U . .
C23 C 0.4209(7) -0.3937(4) 0.6956(3) 0.0332(16) Uani 1 1 d U . .
H23A H 0.4646 -0.4053 0.6719 0.040 Uiso 1 1 calc R . .
C24 C 0.4019(6) -0.4449(4) 0.7270(3) 0.0342(17) Uani 1 1 d U . .
H24A H 0.4314 -0.4918 0.7245 0.041 Uiso 1 1 calc R . .
C25 C 0.3406(6) -0.4281(4) 0.7618(3) 0.0306(16) Uani 1 1 d U . .
H25A H 0.3300 -0.4635 0.7834 0.037 Uiso 1 1 calc R . .
C26 C 0.2933(6) -0.3607(4) 0.7662(2) 0.0269(14) Uani 1 1 d U . .
C31 C 0.4770(7) -0.2087(4) 0.9830(2) 0.0329(15) Uani 1 1 d U . .
C32 C 0.3811(7) -0.1684(4) 0.9838(3) 0.0372(17) Uani 1 1 d U . .
C33 C 0.2840(8) -0.2058(6) 0.9878(3) 0.053(2) Uani 1 1 d U . .
H33A H 0.2180 -0.1797 0.9887 0.064 Uiso 1 1 calc R . .
C34 C 0.2818(9) -0.2793(6) 0.9906(4) 0.064(3) Uani 1 1 d U . .
H34A H 0.2146 -0.3037 0.9927 0.077 Uiso 1 1 calc R . .
C35 C 0.3754(9) -0.3173(5) 0.9902(4) 0.058(3) Uani 1 1 d U . .
H35A H 0.3723 -0.3681 0.9932 0.070 Uiso 1 1 calc R . .
C36 C 0.4765(8) -0.2849(5) 0.9856(3) 0.0421(18) Uani 1 1 d U . .
C41 C 0.8616(6) -0.1596(4) 0.9035(3) 0.0307(15) Uani 1 1 d U . .
C42 C 0.8976(6) -0.2290(4) 0.8929(3) 0.0381(17) Uani 1 1 d U . .
C43 C 0.9738(8) -0.2342(6) 0.8617(4) 0.055(2) Uani 1 1 d U . .
H43A H 1.0006 -0.2805 0.8546 0.066 Uiso 1 1 calc R . .
C44 C 1.0129(8) -0.1749(6) 0.8401(4) 0.058(3) Uani 1 1 d U . .
H44A H 1.0638 -0.1805 0.8180 0.070 Uiso 1 1 calc R . .
C45 C 0.9769(7) -0.1077(5) 0.8511(3) 0.049(2) Uani 1 1 d U . .
H45A H 1.0053 -0.0667 0.8371 0.059 Uiso 1 1 calc R . .
C46 C 0.8998(6) -0.0982(4) 0.8824(3) 0.0336(16) Uani 1 1 d U . .
C61 C -0.1645(18) 0.0247(8) 0.5059(6) 0.108(8) Uani 0.50 1 d PGU A -1
C62 C -0.0616(19) 0.0016(11) 0.4955(6) 0.120(8) Uani 0.50 1 d PGU A -1
H3A H -0.0408 0.0019 0.4658 0.145 Uiso 0.50 1 d PG A -1
C63 C 0.0112(15) -0.0219(13) 0.5282(8) 0.125(9) Uani 0.50 1 d PGU A -1
H2A H 0.0823 -0.0378 0.5210 0.150 Uiso 0.50 1 d PG A -1
C64 C -0.0189(18) -0.0223(12) 0.5712(7) 0.123(9) Uani 0.50 1 d PGU A -1
H1A H 0.0314 -0.0385 0.5938 0.148 Uiso 0.50 1 d PG A -1
C65 C -0.122(2) 0.0008(12) 0.5816(5) 0.129(9) Uani 0.50 1 d PGU A -1
H6A H -0.1425 0.0006 0.6113 0.155 Uiso 0.50 1 d PG A -1
C66 C -0.1945(17) 0.0243(10) 0.5489(6) 0.117(8) Uani 0.50 1 d PGU A -1
H5A H -0.2656 0.0403 0.5560 0.141 Uiso 0.50 1 d PG A -1
C67 C -0.240(3) 0.0492(14) 0.4717(8) 0.24(2) Uani 0.50 1 d PGU A -1
H41A H -0.2072 0.0461 0.4442 0.354 Uiso 0.50 1 d PG A -1
H41B H -0.3041 0.0196 0.4713 0.354 Uiso 0.50 1 d PG A -1
H41C H -0.2602 0.0982 0.4772 0.354 Uiso 0.50 1 d PG A -1
C71 C 0.0389(7) -0.2242(7) 0.5762(2) 0.069(3) Uani 1 1 d GU B 1
H71A H 0.1058 -0.2317 0.5620 0.082 Uiso 1 1 d G B 1
C72 C -0.0189(10) -0.2827(6) 0.5912(4) 0.226(9) Uani 1 1 d GU B 1
H10D H 0.0081 -0.3305 0.5874 0.272 Uiso 1 1 d G B 1
C73 C -0.1158(9) -0.2718(10) 0.6117(3) 0.165(7) Uani 1 1 d GU B 1
C101 C -0.1740(16) -0.3307(14) 0.6268(6) 0.36(2) Uani 1 1 d GU B 1
H10H H -0.2384 -0.3139 0.6400 0.542 Uiso 1 1 d G B 1
H10I H -0.1937 -0.3618 0.6029 0.542 Uiso 1 1 d G B 1
H10J H -0.1298 -0.3566 0.6479 0.542 Uiso 1 1 d G B 1
C74 C -0.1549(8) -0.2025(13) 0.6172(4) 0.237(10) Uani 1 1 d GU B 1
H14B H -0.2218 -0.1949 0.6313 0.285 Uiso 1 1 d G B 1
C75 C -0.0971(14) -0.1440(9) 0.6021(6) 0.223(10) Uani 1 1 d GU B 1
H13B H -0.1241 -0.0961 0.6059 0.268 Uiso 1 1 d G B 1
C76 C -0.0003(12) -0.1549(6) 0.5817(5) 0.203(9) Uani 1 1 d GU B 1
H12H H 0.0396 -0.1145 0.5713 0.244 Uiso 1 1 d G B 1
C111 C 0.1123(6) 0.0746(5) 0.7960(3) 0.0379(18) Uani 1 1 d U . .
H12E H 0.0690 0.0661 0.7691 0.057 Uiso 1 1 calc R . .
H12F H 0.1346 0.1251 0.7974 0.057 Uiso 1 1 calc R . .
H12G H 0.0687 0.0634 0.8211 0.057 Uiso 1 1 calc R . .
C122 C 0.2129(6) 0.0266(4) 0.7970(2) 0.0269(15) Uani 1 1 d U . .
H12A H 0.1883 -0.0247 0.7966 0.032 Uiso 1 1 calc R . .
C123 C 0.2793(7) 0.0396(4) 0.8392(2) 0.0349(17) Uani 1 1 d U . .
H12B H 0.3436 0.0086 0.8401 0.052 Uiso 1 1 calc R . .
H12C H 0.2350 0.0285 0.8641 0.052 Uiso 1 1 calc R . .
H12D H 0.3019 0.0901 0.8407 0.052 Uiso 1 1 calc R . .
C161 C 0.3190(9) -0.0596(6) 0.6184(3) 0.059(3) Uani 1 1 d U . .
H16B H 0.2448 -0.0685 0.6272 0.089 Uiso 1 1 calc R . .
H16C H 0.3412 -0.0981 0.5990 0.089 Uiso 1 1 calc R . .
H16D H 0.3219 -0.0134 0.6033 0.089 Uiso 1 1 calc R . .
C162 C 0.3963(7) -0.0577(4) 0.6592(2) 0.0337(17) Uani 1 1 d U . .
H16A H 0.3877 -0.1047 0.6744 0.040 Uiso 1 1 calc R . .
C163 C 0.5124(8) -0.0540(5) 0.6460(3) 0.048(2) Uani 1 1 d U . .
H16E H 0.5608 -0.0550 0.6721 0.072 Uiso 1 1 calc R . .
H16F H 0.5238 -0.0093 0.6300 0.072 Uiso 1 1 calc R . .
H16G H 0.5281 -0.0951 0.6275 0.072 Uiso 1 1 calc R . .
C221 C 0.3420(9) -0.2909(6) 0.6197(3) 0.057(3) Uani 1 1 d U . .
H22E H 0.2632 -0.2892 0.6224 0.085 Uiso 1 1 calc R . .
H22F H 0.3636 -0.3397 0.6116 0.085 Uiso 1 1 calc R . .
H22G H 0.3632 -0.2570 0.5972 0.085 Uiso 1 1 calc R . .
C222 C 0.3986(8) -0.2704(4) 0.6635(3) 0.0400(19) Uani 1 1 d U . .
H22A H 0.3684 -0.2232 0.6727 0.048 Uiso 1 1 calc R . .
C223 C 0.5200(8) -0.2607(5) 0.6581(3) 0.050(2) Uani 1 1 d U . .
H22B H 0.5544 -0.2445 0.6857 0.074 Uiso 1 1 calc R . .
H22C H 0.5317 -0.2247 0.6355 0.074 Uiso 1 1 calc R . .
H22D H 0.5519 -0.3066 0.6496 0.074 Uiso 1 1 calc R . .
C261 C 0.2934(8) -0.3531(4) 0.8479(3) 0.0398(19) Uani 1 1 d U . .
H26B H 0.3567 -0.3214 0.8471 0.060 Uiso 1 1 calc R . .
H26C H 0.3176 -0.4031 0.8513 0.060 Uiso 1 1 calc R . .
H26D H 0.2494 -0.3398 0.8724 0.060 Uiso 1 1 calc R . .
C262 C 0.2250(6) -0.3456(4) 0.8051(3) 0.0301(15) Uani 1 1 d U . .
H26A H 0.1969 -0.2953 0.8029 0.036 Uiso 1 1 calc R . .
C263 C 0.1275(7) -0.3978(5) 0.8064(3) 0.044(2) Uani 1 1 d U . .
H26E H 0.0784 -0.3893 0.7811 0.066 Uiso 1 1 calc R . .
H26F H 0.0886 -0.3897 0.8331 0.066 Uiso 1 1 calc R . .
H26G H 0.1537 -0.4475 0.8059 0.066 Uiso 1 1 calc R . .
C321 C 0.3407(9) -0.0540(5) 1.0249(3) 0.053(3) Uani 1 1 d U . .
H32E H 0.3442 -0.0014 1.0233 0.079 Uiso 1 1 calc R . .
H32F H 0.3881 -0.0709 1.0492 0.079 Uiso 1 1 calc R . .
H32G H 0.2660 -0.0690 1.0295 0.079 Uiso 1 1 calc R . .
C322 C 0.3788(7) -0.0867(5) 0.9818(2) 0.0378(18) Uani 1 1 d U . .
H32A H 0.4541 -0.0693 0.9771 0.045 Uiso 1 1 calc R . .
C323 C 0.3049(8) -0.0598(5) 0.9443(3) 0.045(2) Uani 1 1 d U . .
H32B H 0.3277 -0.0809 0.9170 0.067 Uiso 1 1 calc R . .
H32C H 0.3096 -0.0073 0.9426 0.067 Uiso 1 1 calc R . .
H32D H 0.2299 -0.0739 0.9493 0.067 Uiso 1 1 calc R . .
C361 C 0.6149(12) -0.3517(7) 1.0326(4) 0.077(4) Uani 1 1 d U . .
H36E H 0.6286 -0.3089 1.0505 0.116 Uiso 1 1 calc R . .
H36F H 0.6815 -0.3803 1.0317 0.116 Uiso 1 1 calc R . .
H36G H 0.5576 -0.3805 1.0451 0.116 Uiso 1 1 calc R . .
C362 C 0.5795(8) -0.3290(5) 0.9866(3) 0.045(2) Uani 1 1 d U . .
H36A H 0.6383 -0.2985 0.9750 0.054 Uiso 1 1 calc R . .
C363 C 0.5665(11) -0.3962(5) 0.9571(3) 0.062(3) Uani 1 1 d U . .
H36B H 0.5347 -0.3819 0.9287 0.093 Uiso 1 1 calc R . .
H36C H 0.5188 -0.4310 0.9706 0.093 Uiso 1 1 calc R . .
H36D H 0.6377 -0.4180 0.9533 0.093 Uiso 1 1 calc R . .
C421 C 0.9362(13) -0.3168(6) 0.9539(5) 0.089(5) Uani 1 1 d U . .
H42E H 0.9523 -0.2744 0.9719 0.133 Uiso 1 1 calc R . .
H42F H 1.0036 -0.3357 0.9427 0.133 Uiso 1 1 calc R . .
H42G H 0.9021 -0.3538 0.9714 0.133 Uiso 1 1 calc R . .
C422 C 0.8596(8) -0.2961(5) 0.9161(3) 0.046(2) Uani 1 1 d U . .
H42A H 0.7885 -0.2839 0.9287 0.055 Uiso 1 1 calc R . .
C423 C 0.8392(8) -0.3596(5) 0.8853(4) 0.053(2) Uani 1 1 d U . .
H42B H 0.7859 -0.3458 0.8623 0.080 Uiso 1 1 calc R . .
H42C H 0.8112 -0.4004 0.9016 0.080 Uiso 1 1 calc R . .
H42D H 0.9072 -0.3734 0.8723 0.080 Uiso 1 1 calc R . .
C461 C 0.8142(8) 0.0132(5) 0.8510(3) 0.047(2) Uani 1 1 d U . .
H46E H 0.7550 -0.0159 0.8380 0.071 Uiso 1 1 calc R . .
H46F H 0.8717 0.0180 0.8302 0.071 Uiso 1 1 calc R . .
H46G H 0.7867 0.0609 0.8583 0.071 Uiso 1 1 calc R . .
C462 C 0.8590(7) -0.0230(4) 0.8918(3) 0.0383(18) Uani 1 1 d U . .
H46A H 0.7996 -0.0269 0.9128 0.046 Uiso 1 1 calc R . .
C463 C 0.9318(7) 0.0130(3) 0.9086(4) 0.092(4) Uani 1 1 d U . .
H46B H 0.9551 -0.0083 0.9366 0.138 Uiso 1 1 calc R . .
H46C H 0.9057 0.0620 0.9132 0.138 Uiso 1 1 calc R . .
H46D H 0.9932 0.0143 0.8894 0.138 Uiso 1 1 calc R . .
O51 O 0.1430(5) -0.7420(3) 0.74756(18) 0.0412(13) Uiso 1 1 d RDU C -3
C51 C 0.1394(5) -0.7209(3) 0.79185(17) 0.278(11) Uani 1 1 d RDU C -3
H51C H 0.1871 -0.7554 0.8080 0.334 Uiso 1 1 calc R D -3
H51D H 0.0647 -0.7320 0.8003 0.334 Uiso 1 1 calc R E -3
C52 C 0.167(2) -0.6435(9) 0.8136(8) 0.280(13) Uani 1 1 d DU C -3
H52A H 0.2358 -0.6430 0.8313 0.337 Uiso 1 1 calc R C -3
H52B H 0.1070 -0.6238 0.8304 0.337 Uiso 1 1 calc R C -3
C53 C 0.1792(5) -0.5971(3) 0.7541(2) 0.0193(13) Uiso 1 1 d DU C -3
H53A H 0.1112 -0.5751 0.7423 0.023 Uiso 1 1 calc R C -3
H53B H 0.2415 -0.5640 0.7520 0.023 Uiso 1 1 calc R C -3
C54 C 0.2018(8) -0.6797(6) 0.7362(5) 0.166(7) Uani 1 1 d DU C -3
H54A H 0.1959 -0.6768 0.7040 0.200 Uiso 1 1 calc R C -3
H54B H 0.2788 -0.6903 0.7439 0.200 Uiso 1 1 calc R C -3

loop_
_atom_site_aniso_label
_atom_site_aniso_U_11
_atom_site_aniso_U_22
_atom_site_aniso_U_33
_atom_site_aniso_U_23
_atom_site_aniso_U_13
_atom_site_aniso_U_12
Sn1 0.0201(3) 0.0206(3) 0.0188(3) -0.00152(18) -0.00147(17) 0.0000(2)
S1 0.0204(8) 0.0304(9) 0.0197(8) -0.0011(7) 0.0010(6) 0.0006(7)
Al1 0.0189(10) 0.0178(10) 0.0222(9) 0.0000(8) -0.0014(8) 0.0002(8)
N1 0.023(3) 0.018(3) 0.025(3) 0.000(2) -0.002(2) -0.001(2)
C1 0.020(3) 0.026(3) 0.029(4) 0.000(3) -0.001(3) 0.003(3)
S2 0.0209(9) 0.0257(9) 0.0234(8) -0.0008(7) 0.0023(6) 0.0000(7)
Al2 0.0259(11) 0.0234(11) 0.0184(9) -0.0016(8) -0.0014(8) -0.0015(9)
N2 0.021(3) 0.016(3) 0.028(3) -0.001(2) -0.004(2) 0.001(2)
C2 0.020(3) 0.027(3) 0.035(4) -0.001(3) -0.002(3) 0.001(3)
S3 0.0299(9) 0.0213(9) 0.0232(8) -0.0037(7) -0.0052(7) 0.0028(7)
N3 0.038(3) 0.026(3) 0.021(3) -0.002(2) 0.003(2) -0.003(3)
C3 0.017(3) 0.022(3) 0.026(3) -0.001(3) 0.001(3) -0.002(3)
S4 0.0299(10) 0.0212(9) 0.0236(8) -0.0019(7) -0.0030(7) -0.0019(7)
N4 0.028(3) 0.024(3) 0.028(3) 0.001(2) -0.006(2) 0.002(2)
C4 0.031(4) 0.032(4) 0.050(5) 0.008(4) -0.012(4) 0.008(3)
C5 0.032(4) 0.025(4) 0.050(5) -0.002(3) -0.015(4) -0.001(3)
C6 0.059(5) 0.034(4) 0.021(3) -0.002(3) -0.002(3) -0.005(4)
C7 0.055(4) 0.039(4) 0.020(3) -0.002(3) -0.011(3) -0.009(4)
C8 0.043(4) 0.030(4) 0.030(3) -0.002(3) -0.012(3) -0.004(3)
C9 0.081(7) 0.062(6) 0.023(4) -0.006(4) 0.007(4) -0.009(5)
C10 0.041(4) 0.063(6) 0.042(5) 0.001(4) -0.014(4) -0.017(5)
C11 0.022(3) 0.019(3) 0.026(3) 0.007(2) -0.003(3) 0.002(3)
C12 0.021(3) 0.020(3) 0.030(3) 0.003(3) -0.002(3) 0.001(3)
C13 0.030(4) 0.021(3) 0.033(4) 0.000(3) -0.002(3) -0.001(3)
C14 0.035(4) 0.025(4) 0.036(4) 0.008(3) -0.001(3) -0.008(3)
C15 0.036(4) 0.029(4) 0.028(4) 0.008(3) 0.005(3) 0.000(3)
C16 0.025(4) 0.026(3) 0.024(3) 0.002(3) -0.003(3) -0.003(3)
C21 0.024(4) 0.018(3) 0.028(3) -0.002(3) -0.007(3) 0.002(3)
C22 0.031(4) 0.021(3) 0.033(4) -0.005(3) 0.001(3) 0.002(3)
C23 0.034(4) 0.026(4) 0.039(4) -0.008(3) 0.001(3) 0.005(3)
C24 0.032(4) 0.021(4) 0.049(4) -0.006(3) -0.004(3) 0.004(3)
C25 0.035(4) 0.018(3) 0.039(4) 0.000(3) -0.004(3) 0.003(3)
C26 0.027(4) 0.019(3) 0.035(3) -0.001(3) -0.006(3) -0.001(3)
C31 0.045(4) 0.031(3) 0.023(3) -0.002(3) 0.006(3) -0.008(3)
C32 0.043(4) 0.038(4) 0.031(4) -0.007(3) 0.008(3) -0.007(3)
C33 0.044(5) 0.053(5) 0.064(6) -0.007(5) 0.018(5) -0.009(4)
C34 0.056(5) 0.049(5) 0.089(7) -0.013(5) 0.022(6) -0.022(4)
C35 0.067(5) 0.037(5) 0.073(7) -0.004(5) 0.032(5) -0.012(4)
C36 0.059(5) 0.035(4) 0.033(4) -0.003(3) 0.013(4) -0.009(3)
C41 0.022(3) 0.032(3) 0.038(4) -0.004(3) -0.004(3) -0.001(3)
C42 0.026(4) 0.032(4) 0.056(5) -0.005(3) -0.003(3) 0.002(3)
C43 0.038(5) 0.054(5) 0.073(6) -0.004(5) 0.009(4) 0.008(4)
C44 0.039(5) 0.054(5) 0.082(7) -0.005(5) 0.022(5) 0.001(4)
C45 0.031(5) 0.048(5) 0.069(6) -0.007(4) 0.015(4) -0.006(4)
C46 0.023(4) 0.040(4) 0.037(4) -0.001(3) -0.001(3) 0.000(3)
C61 0.20(2) 0.018(9) 0.102(12) -0.028(10) -0.007(13) 0.021(13)
C62 0.18(2) 0.082(18) 0.099(15) -0.009(15) 0.003(13) -0.032(17)
C63 0.17(2) 0.071(17) 0.129(18) -0.013(17) -0.009(14) -0.018(16)
C64 0.16(2) 0.091(18) 0.110(15) -0.026(16) -0.042(16) 0.023(17)
C65 0.17(2) 0.12(2) 0.098(13) -0.062(14) -0.044(14) 0.026(17)
C66 0.17(2) 0.063(14) 0.123(14) 0.011(15) -0.002(14) 0.041(16)
C67 0.24(4) 0.32(5) 0.14(2) 0.01(4) -0.03(3) 0.05(4)
C71 0.053(6) 0.132(10) 0.018(4) 0.005(5) -0.023(4) 0.008(6)
C72 0.202(18) 0.266(16) 0.21(2) 0.026(18) 0.021(15) -0.080(14)
C73 0.115(10) 0.309(19) 0.063(8) 0.069(11) -0.076(7) -0.063(12)
C101 0.27(4) 0.43(3) 0.38(5) 0.10(4) 0.07(3) -0.13(3)
C74 0.146(15) 0.38(2) 0.172(17) 0.011(19) -0.112(12) 0.013(15)
C75 0.19(2) 0.252(17) 0.23(2) -0.035(18) -0.036(16) 0.097(15)
C76 0.23(2) 0.217(13) 0.164(19) -0.008(16) -0.015(16) 0.087(14)
C111 0.029(4) 0.037(5) 0.049(5) 0.002(4) 0.012(3) 0.005(3)
C122 0.030(4) 0.020(3) 0.032(3) 0.003(3) 0.004(3) 0.004(3)
C123 0.042(5) 0.034(4) 0.028(3) 0.001(3) 0.001(3) 0.003(4)
C161 0.071(6) 0.069(7) 0.037(5) -0.015(5) -0.005(4) 0.004(6)
C162 0.050(5) 0.025(4) 0.026(4) 0.002(3) 0.006(3) -0.004(4)
C163 0.053(5) 0.046(5) 0.046(5) -0.016(4) 0.014(4) 0.008(4)
C221 0.064(6) 0.070(7) 0.037(4) 0.012(4) 0.004(4) 0.013(5)
C222 0.058(5) 0.029(4) 0.034(4) 0.002(3) 0.014(4) 0.015(4)
C223 0.072(6) 0.037(5) 0.042(5) -0.010(4) 0.022(4) -0.012(4)
C261 0.056(5) 0.030(4) 0.034(4) 0.000(3) -0.001(4) -0.002(4)
C262 0.027(4) 0.023(4) 0.040(4) 0.000(3) -0.001(3) 0.002(3)
C263 0.041(5) 0.037(5) 0.054(5) 0.004(4) 0.009(4) -0.005(4)
C321 0.088(8) 0.039(5) 0.032(4) -0.008(4) 0.008(4) -0.001(5)
C322 0.046(5) 0.038(4) 0.029(4) -0.006(3) 0.005(3) 0.000(4)
C323 0.051(5) 0.051(5) 0.033(4) -0.011(4) 0.006(4) 0.014(4)
C361 0.108(10) 0.068(8) 0.055(6) 0.001(5) -0.005(6) 0.024(7)
C362 0.063(5) 0.032(4) 0.042(4) 0.002(3) 0.014(4) -0.005(4)
C363 0.099(9) 0.034(5) 0.054(5) 0.003(4) 0.012(6) 0.011(5)
C421 0.127(12) 0.043(6) 0.092(8) 0.005(5) -0.056(8) -0.003(7)
C422 0.043(5) 0.030(4) 0.064(5) 0.006(4) -0.006(4) 0.005(4)
C423 0.046(6) 0.042(5) 0.071(6) -0.005(4) 0.000(5) -0.002(4)
C461 0.044(5) 0.042(5) 0.056(5) 0.009(4) 0.014(4) 0.005(4)
C462 0.040(5) 0.033(4) 0.042(4) -0.006(3) 0.006(3) -0.007(3)
C463 0.122(11) 0.079(8) 0.074(8) 0.000(7) -0.005(7) 0.009(7)
C51 0.33(2) 0.198(19) 0.31(2) 0.068(17) 0.037(19) 0.05(2)
C52 0.30(3) 0.30(2) 0.242(18) -0.086(19) 0.00(2) 0.222(19)
C54 0.005(5) 0.298(19) 0.195(13) -0.056(13) -0.017(7) 0.014(9)

loop_
_atom_type_symbol
_atom_type_description
_atom_type_scat_dispersion_real
_atom_type_scat_dispersion_imag
_atom_type_scat_source
C C 0.0033 0.0016 'International Tables Vol C Tables 4.2.6.8 and 6.1.1.4'
H H 0.0000 0.0000 'International Tables Vol C Tables 4.2.6.8 and 6.1.1.4'
N N 0.0061 0.0033 'International Tables Vol C Tables 4.2.6.8 and 6.1.1.4'
S S 0.1246 0.1234 'International Tables Vol C Tables 4.2.6.8 and 6.1.1.4'
Sn Sn -0.6537 1.4246 'International Tables Vol C Tables 4.2.6.8 and 6.1.1.4'
Al Al 0.0645 0.0514 'International Tables Vol C Tables 4.2.6.8 and 6.1.1.4'
O O 0.0106 0.0060 'International Tables Vol C Tables 4.2.6.8 and 6.1.1.4'

loop_
_geom_angle_atom_site_label_1
_geom_angle_atom_site_label_2
_geom_angle_atom_site_label_3
_geom_angle
S2 Sn1 S3 119.39(6)
S2 Sn1 S4 114.75(6)
S3 Sn1 S4 93.58(6)
S2 Sn1 S1 93.73(6)
S3 Sn1 S1 115.62(6)
S4 Sn1 S1 121.99(6)
S2 Sn1 Al2 127.00(6)
S3 Sn1 Al2 46.69(6)
S4 Sn1 Al2 47.24(6)
S1 Sn1 Al2 139.23(6)
S2 Sn1 Al1 46.91(5)
S3 Sn1 Al1 131.18(6)
S4 Sn1 Al1 135.20(6)
S1 Sn1 Al1 46.85(6)
Al2 Sn1 Al1 173.31(6)
Al1 S1 Sn1 81.78(7)
N1 Al1 N2 98.2(3)
N1 Al1 S2 115.2(2)
N2 Al1 S2 111.1(2)
N1 Al1 S1 113.3(2)
N2 Al1 S1 117.6(2)
S2 Al1 S1 102.22(10)
N1 Al1 Sn1 132.29(19)
N2 Al1 Sn1 129.48(19)
S2 Al1 Sn1 50.88(6)
S1 Al1 Sn1 51.37(6)
C1 N1 C11 117.9(6)
C1 N1 Al1 120.1(5)
C11 N1 Al1 121.9(4)
C2 C1 N1 122.6(6)
C2 C1 C4 118.3(7)
N1 C1 C4 119.1(6)
Al1 S2 Sn1 82.21(7)
N3 Al2 N4 98.1(3)
N3 Al2 S3 112.8(2)
N4 Al2 S3 116.2(2)
N3 Al2 S4 115.1(2)
N4 Al2 S4 113.4(2)
S3 Al2 S4 101.98(10)
N3 Al2 Sn1 124.8(2)
N4 Al2 Sn1 137.1(2)
S3 Al2 Sn1 51.18(6)
S4 Al2 Sn1 51.21(6)
C3 N2 C21 117.9(6)
C3 N2 Al1 120.5(5)
C21 N2 Al1 121.7(4)
C1 C2 C3 128.6(7)
Al2 S3 Sn1 82.13(8)
C6 N3 C31 118.8(6)
C6 N3 Al2 122.0(6)
C31 N3 Al2 119.2(5)
N2 C3 C2 122.7(6)
N2 C3 C5 119.9(6)
C2 C3 C5 117.3(6)
Al2 S4 Sn1 81.55(8)
C8 N4 C41 118.1(6)
C8 N4 Al2 122.0(6)
C41 N4 Al2 119.9(5)
N3 C6 C7 122.7(7)
N3 C6 C9 120.0(8)
C7 C6 C9 117.3(8)
C8 C7 C6 128.9(7)
N4 C8 C7 122.8(8)
N4 C8 C10 119.5(8)
C7 C8 C10 117.7(7)
C12 C11 C16 122.5(6)
C12 C11 N1 120.0(6)
C16 C11 N1 117.5(6)
C11 C12 C13 117.2(6)
C11 C12 C122 124.5(6)
C13 C12 C122 118.3(6)
C14 C13 C12 120.8(7)
C15 C14 C13 120.3(7)
C14 C15 C16 121.7(7)
C11 C16 C15 117.4(7)
C11 C16 C162 122.6(6)
C15 C16 C162 119.9(6)
C22 C21 C26 121.3(6)
C22 C21 N2 118.3(6)
C26 C21 N2 120.3(6)
C21 C22 C23 118.9(7)
C21 C22 C222 122.3(6)
C23 C22 C222 118.9(7)
C24 C23 C22 120.3(7)
C25 C24 C23 120.2(7)
C24 C25 C26 121.9(7)
C25 C26 C21 117.3(7)
C25 C26 C262 119.5(7)
C21 C26 C262 123.2(6)
C32 C31 C36 121.9(8)
C32 C31 N3 121.3(7)
C36 C31 N3 116.8(7)
C33 C32 C31 117.6(8)
C33 C32 C322 119.1(8)
C31 C32 C322 123.2(8)
C34 C33 C32 121.5(10)
C35 C34 C33 120.1(10)
C34 C35 C36 122.7(9)
C35 C36 C31 116.2(9)
C35 C36 C362 121.1(8)
C31 C36 C362 122.5(8)
C46 C41 C42 121.5(7)
C46 C41 N4 119.8(7)
C42 C41 N4 118.6(7)
C43 C42 C41 117.3(8)
C43 C42 C422 120.2(8)
C41 C42 C422 122.5(8)
C42 C43 C44 122.7(9)
C45 C44 C43 118.9(9)
C44 C45 C46 121.6(9)
C45 C46 C41 118.0(8)
C45 C46 C462 119.4(8)
C41 C46 C462 122.6(7)
C66 C61 C62 120.0
C66 C61 C67 120.0
C62 C61 C67 120.0
C61 C62 C63 120.0
C64 C63 C62 120.0
C63 C64 C65 120.0
C66 C65 C64 120.0
C61 C66 C65 120.0
C76 C71 C72 120.0
C73 C72 C71 120.0
C74 C73 C72 120.0
C74 C73 C101 120.0
C72 C73 C101 120.0
C73 C74 C75 120.0
C76 C75 C74 120.0
C75 C76 C71 120.0
C12 C122 C123 111.6(6)
C12 C122 C111 111.4(6)
C123 C122 C111 109.2(6)
C163 C162 C16 114.0(7)
C163 C162 C161 110.2(7)
C16 C162 C161 112.1(7)
C22 C222 C223 111.4(7)
C22 C222 C221 111.6(8)
C223 C222 C221 110.2(7)
C26 C262 C261 110.8(6)
C26 C262 C263 111.2(6)
C261 C262 C263 108.6(7)
C32 C322 C323 111.6(7)
C32 C322 C321 111.3(7)
C323 C322 C321 108.9(7)
C36 C362 C361 112.2(8)
C36 C362 C363 111.1(9)
C361 C362 C363 109.9(8)
C421 C422 C42 111.9(9)
C421 C422 C423 111.0(8)
C42 C422 C423 112.9(8)
C463 C462 C461 110.1(8)
C463 C462 C46 110.1(8)
C461 C462 C46 111.4(7)
C54 O51 C51 92.8(7)
O51 C51 C52 129.0(9)
C51 C52 C53 91.6(9)
C54 C53 C52 85.8(7)
O51 C54 C53 125.3(9)

loop_
_geom_bond_atom_site_label_1
_geom_bond_atom_site_label_2
_geom_bond_distance
Sn1 S2 2.3783(18)
Sn1 S3 2.3875(18)
Sn1 S4 2.3919(17)
Sn1 S1 2.3972(16)
Sn1 Al2 3.035(2)
Sn1 Al1 3.037(2)
S1 Al1 2.239(3)
Al1 N1 1.875(6)
Al1 N2 1.884(6)
Al1 S2 2.239(3)
N1 C1 1.368(9)
N1 C11 1.469(9)
C1 C2 1.366(10)
C1 C4 1.506(10)
Al2 N3 1.882(6)
Al2 N4 1.882(6)
Al2 S3 2.230(3)
Al2 S4 2.253(3)
N2 C3 1.341(9)
N2 C21 1.471(9)
C2 C3 1.400(10)
N3 C6 1.348(10)
N3 C31 1.461(10)
C3 C5 1.511(10)
N4 C8 1.356(10)
N4 C41 1.464(10)
C6 C7 1.388(13)
C6 C9 1.512(11)
C7 C8 1.382(12)
C8 C10 1.507(12)
C11 C12 1.401(10)
C11 C16 1.404(10)
C12 C13 1.418(10)
C12 C122 1.514(10)
C13 C14 1.385(11)
C14 C15 1.368(11)
C15 C16 1.404(10)
C16 C162 1.508(10)
C21 C22 1.395(10)
C21 C26 1.413(10)
C22 C23 1.394(10)
C22 C222 1.517(11)
C23 C24 1.384(11)
C24 C25 1.371(11)
C25 C26 1.392(10)
C26 C262 1.520(11)
C31 C32 1.402(12)
C31 C36 1.421(12)
C32 C33 1.396(13)
C32 C322 1.521(11)
C33 C34 1.372(14)
C34 C35 1.355(16)
C35 C36 1.398(14)
C36 C362 1.512(14)
C41 C46 1.405(11)
C41 C42 1.408(11)
C42 C43 1.377(13)
C42 C422 1.522(12)
C43 C44 1.386(14)
C44 C45 1.374(14)
C45 C46 1.392(12)
C46 C462 1.518(12)
C61 C66 1.3897
C61 C62 1.3900
C61 C67 1.4504
C62 C63 1.3901
C63 C64 1.3896
C64 C65 1.3903
C65 C66 1.3898
C71 C76 1.3899
C71 C72 1.3903
C72 C73 1.3900
C73 C74 1.3898
C73 C101 1.4001
C74 C75 1.3901
C75 C76 1.3897
C111 C122 1.529(10)
C122 C123 1.527(10)
C161 C162 1.543(12)
C162 C163 1.507(12)
C221 C222 1.538(13)
C222 C223 1.526(13)
C261 C262 1.538(11)
C262 C263 1.549(11)
C321 C322 1.550(11)
C322 C323 1.524(12)
C361 C362 1.521(14)
C362 C363 1.549(13)
C421 C422 1.515(14)
C422 C423 1.531(13)
C461 C462 1.509(12)
C462 C463 1.218(10)
O51 C54 1.419(9)
O51 C51 1.4203
C51 C52 1.618(9)
C52 C53 2.03(3)
C53 C54 1.661(11)
